data_4349556
loop_
_publ_author_name
'Zhang, Li'
'Hou, Lei'
'Zhao, Xin'
'Zhang, Zengqi'
'Wang, Yongsong'
'Li, Jun'

_publ_section_title
;
 Three metalloporphyrin frameworks containing imidazole groups: synthesis,
 characterization and properties
;
_journal_issue 2
_journal_name_full 'Inorganic Chemistry Frontiers'
_journal_page_first 360
_journal_paper_doi 10.1039/C6QI00381H
_journal_volume 4
_journal_year 2017
_chemical_formula_sum 'C50 H26 Co F6 N8'
_chemical_formula_weight 911.72
_space_group_IT_number 15
_space_group_name_Hall '-C 2yc'
_space_group_name_H-M_alt 'C 1 2/c 1'
_symmetry_cell_setting monoclinic
_symmetry_space_group_name_H-M 'C 1 2/c 1'
_atom_sites_solution_hydrogens geom
_atom_sites_solution_primary direct
_atom_sites_solution_secondary difmap
_audit_creation_method SHELXL-97
_audit_update_record
;
2016-04-16 deposited with the CCDC.
2016-12-09 downloaded from the CCDC.
;
_cell_angle_alpha 90.00
_cell_angle_beta 115.307(2)
_cell_angle_gamma 90.00
_cell_formula_units_Z 8
_cell_length_a 33.892(4)
_cell_length_b 15.6147(19)
_cell_length_c 21.209(3)
_cell_measurement_temperature 296(2)
_cell_volume 10147(2)
_computing_structure_refinement 'SHELXL-97 (Sheldrick, 1997)'
_computing_structure_solution 'SHELXS-97 (Sheldrick, 1990)'
_diffrn_ambient_temperature 296(2)
_diffrn_measured_fraction_theta_full 0.995
_diffrn_measured_fraction_theta_max 0.995
_diffrn_measurement_device_type 'Bruker SMART CCD area-detector'
_diffrn_radiation_monochromator graphite
_diffrn_radiation_source 'fine-focus sealed tube'
_diffrn_radiation_type MoK\a
_diffrn_radiation_wavelength 0.71073
_diffrn_reflns_av_R_equivalents 0.0688
_diffrn_reflns_av_sigmaI/netI 0.0998
_diffrn_reflns_limit_h_max 40
_diffrn_reflns_limit_h_min -37
_diffrn_reflns_limit_k_max 18
_diffrn_reflns_limit_k_min -16
_diffrn_reflns_limit_l_max 25
_diffrn_reflns_limit_l_min -25
_diffrn_reflns_number 25406
_diffrn_reflns_theta_full 25.23
_diffrn_reflns_theta_max 25.23
_diffrn_reflns_theta_min 1.33
_exptl_absorpt_coefficient_mu 0.399
_exptl_absorpt_correction_T_max 0.9687
_exptl_absorpt_correction_T_min 0.9536
_exptl_absorpt_correction_type multi-scan
_exptl_absorpt_process_details sadabs
_exptl_crystal_colour black
_exptl_crystal_density_diffrn 1.194
_exptl_crystal_density_method 'not measured'
_exptl_crystal_description block
_exptl_crystal_F_000 3704
_exptl_crystal_size_max 0.12
_exptl_crystal_size_mid 0.10
_exptl_crystal_size_min 0.08
_platon_squeeze_details
;
;
_refine_diff_density_max 1.186
_refine_diff_density_min -0.433
_refine_diff_density_rms 0.128
_refine_ls_extinction_method none
_refine_ls_goodness_of_fit_ref 0.911
_refine_ls_hydrogen_treatment constr
_refine_ls_matrix_type full
_refine_ls_number_parameters 574
_refine_ls_number_reflns 9140
_refine_ls_number_restraints 81
_refine_ls_restrained_S_all 0.951
_refine_ls_R_factor_all 0.1356
_refine_ls_R_factor_gt 0.0855
_refine_ls_shift/su_max 0.000
_refine_ls_shift/su_mean 0.000
_refine_ls_structure_factor_coef Fsqd
_refine_ls_weighting_details 'calc w=1/[\s^2^(Fo^2^)+(0.1609P)^2^+0.0000P] where P=(Fo^2^+2Fc^2^)/3'
_refine_ls_weighting_scheme calc
_refine_ls_wR_factor_gt 0.2350
_refine_ls_wR_factor_ref 0.2619
_reflns_number_gt 4371
_reflns_number_total 9140
_reflns_threshold_expression >2sigma(I)
_cod_data_source_file c6qi00381h2.cif
_cod_data_source_block 2
_cod_original_sg_symbol_H-M C2/c
_cod_database_code 4349556

loop_
_symmetry_equiv_pos_as_xyz
'x, y, z'
'-x, y, -z+1/2'
'x+1/2, y+1/2, z'
'-x+1/2, y+1/2, -z+1/2'
'-x, -y, -z'
'x, -y, z-1/2'
'-x+1/2, -y+1/2, -z'
'x+1/2, -y+1/2, z-1/2'

loop_
_atom_site_label
_atom_site_type_symbol
_atom_site_fract_x
_atom_site_fract_y
_atom_site_fract_z
_atom_site_U_iso_or_equiv
_atom_site_adp_type
_atom_site_occupancy
_atom_site_symmetry_multiplicity
_atom_site_calc_flag
_atom_site_refinement_flags
Co1 Co 0.31438(2) 0.24960(4) 0.30130(3) 0.0364(3) Uani 1 1 d .
C1 C 0.3582(2) 0.1701(3) 0.4456(2) 0.0446(14) Uani 1 1 d .
C2 C 0.4004(2) 0.1500(4) 0.4987(3) 0.0644(18) Uani 1 1 d .
H2 H 0.4060 0.1219 0.5403 0.077 Uiso 1 1 calc R
C3 C 0.4304(2) 0.1786(4) 0.4786(3) 0.0683(19) Uani 1 1 d .
H3 H 0.4606 0.1749 0.5035 0.082 Uiso 1 1 calc R
C4 C 0.4064(2) 0.2166(4) 0.4096(3) 0.0528(15) Uani 1 1 d .
C5 C 0.4257(2) 0.2552(4) 0.3721(3) 0.0556(15) Uani 1 1 d .
C6 C 0.4022(2) 0.2892(4) 0.3048(3) 0.0555(15) Uani 1 1 d .
C7 C 0.4229(2) 0.3275(4) 0.2644(3) 0.0643(17) Uani 1 1 d .
H7 H 0.4527 0.3341 0.2778 0.077 Uiso 1 1 calc R
C8 C 0.3911(2) 0.3511(4) 0.2051(3) 0.0627(17) Uani 1 1 d .
H8 H 0.3942 0.3779 0.1683 0.075 Uiso 1 1 calc R
C9 C 0.3509(2) 0.3285(3) 0.2067(3) 0.0482(15) Uani 1 1 d .
C10 C 0.3101(2) 0.3425(3) 0.1522(3) 0.0439(14) Uani 1 1 d .
C11 C 0.27106(19) 0.3207(3) 0.1546(2) 0.0428(14) Uani 1 1 d .
C12 C 0.22884(19) 0.3315(3) 0.0982(3) 0.0489(14) Uani 1 1 d .
H12 H 0.2234 0.3527 0.0543 0.059 Uiso 1 1 calc R
C13 C 0.1984(2) 0.3060(3) 0.1187(3) 0.0471(14) Uani 1 1 d .
H13 H 0.1683 0.3053 0.0923 0.057 Uiso 1 1 calc R
C14 C 0.22231(19) 0.2796(3) 0.1907(2) 0.0385(12) Uani 1 1 d .
C15 C 0.20226(18) 0.2491(3) 0.2326(3) 0.0404(12) Uani 1 1 d .
C16 C 0.22573(19) 0.2202(3) 0.3000(3) 0.0420(13) Uani 1 1 d .
C17 C 0.20644(19) 0.1935(3) 0.3453(3) 0.0496(14) Uani 1 1 d .
H17 H 0.1769 0.1944 0.3351 0.059 Uiso 1 1 calc R
C18 C 0.2384(2) 0.1674(4) 0.4043(3) 0.0556(16) Uani 1 1 d .
H18 H 0.2352 0.1462 0.4429 0.067 Uiso 1 1 calc R
C19 C 0.27865(18) 0.1772(3) 0.3985(2) 0.0392(12) Uani 1 1 d .
C20 C 0.3204(2) 0.1549(3) 0.4495(2) 0.0427(14) Uani 1 1 d .
C21 C 0.47350(16) 0.2684(5) 0.4065(3) 0.101(3) Uani 1 1 d GU
C22 C 0.4907(2) 0.3405(4) 0.4475(4) 0.123(3) Uani 1 1 d GU
H22 H 0.4722 0.3813 0.4523 0.147 Uiso 1 1 calc R
C23 C 0.5357(2) 0.3518(5) 0.4813(3) 0.143(3) Uani 1 1 d GDU
C24 C 0.56341(15) 0.2909(6) 0.4740(4) 0.149(4) Uani 1 1 d GDU
C25 C 0.5462(2) 0.2187(5) 0.4330(4) 0.177(4) Uani 1 1 d GDU
C26 C 0.5012(3) 0.2075(4) 0.3993(4) 0.151(3) Uani 1 1 d GU
H26 H 0.4897 0.1592 0.3718 0.182 Uiso 1 1 calc R
C27 C 0.30885(18) 0.3897(3) 0.0896(3) 0.0439(13) Uani 1 1 d .
C28 C 0.3176(2) 0.4743(4) 0.0925(3) 0.0548(16) Uani 1 1 d .
H28 H 0.3220 0.5044 0.1328 0.066 Uiso 1 1 calc R
C29 C 0.3201(2) 0.5176(4) 0.0374(3) 0.0561(16) Uani 1 1 d .
H29 H 0.3272 0.5755 0.0415 0.067 Uiso 1 1 calc R
C30 C 0.31207(18) 0.4742(3) -0.0238(2) 0.0446(14) Uani 1 1 d .
C31 C 0.3009(2) 0.3884(3) -0.0292(3) 0.0560(16) Uani 1 1 d .
H31 H 0.2942 0.3593 -0.0707 0.067 Uiso 1 1 calc R
C32 C 0.2996(2) 0.3457(3) 0.0272(3) 0.0512(15) Uani 1 1 d .
H32 H 0.2926 0.2878 0.0237 0.061 Uiso 1 1 calc R
C33 C 0.30841(19) 0.5998(3) -0.0982(3) 0.0469(14) Uani 1 1 d .
H33 H 0.2979 0.6388 -0.0759 0.056 Uiso 1 1 calc R
C34 C 0.3317(3) 0.5455(4) -0.1661(4) 0.089(3) Uani 1 1 d .
H34 H 0.3408 0.5397 -0.2016 0.107 Uiso 1 1 calc R
C35 C 0.3317(3) 0.4811(4) -0.1230(3) 0.087(3) Uani 1 1 d .
H35 H 0.3401 0.4245 -0.1233 0.104 Uiso 1 1 calc R
C36 C 0.1542(2) 0.2508(4) 0.2029(3) 0.0532(15) Uani 1 1 d .
C37 C 0.1314(2) 0.3278(4) 0.1786(3) 0.0621(17) Uani 1 1 d .
H37 H 0.1480 0.3766 0.1822 0.074 Uiso 1 1 calc R
C38 C 0.0877(3) 0.3375(5) 0.1506(4) 0.081(2) Uani 1 1 d DU
C39 C 0.0655(2) 0.2638(7) 0.1454(4) 0.093(3) Uani 1 1 d D
C40 C 0.0848(3) 0.1877(6) 0.1700(4) 0.086(2) Uani 1 1 d D
C41 C 0.1302(2) 0.1766(5) 0.1982(3) 0.0676(18) Uani 1 1 d .
H41 H 0.1433 0.1235 0.2128 0.081 Uiso 1 1 calc R
C42 C 0.32023(19) 0.1072(3) 0.5121(2) 0.0476(14) Uani 1 1 d .
C43 C 0.3073(2) 0.0248(4) 0.5071(3) 0.0605(17) Uani 1 1 d .
H43 H 0.3010 -0.0046 0.4657 0.073 Uiso 1 1 calc R
C44 C 0.3031(2) -0.0176(3) 0.5610(3) 0.0547(16) Uani 1 1 d .
H44 H 0.2931 -0.0738 0.5554 0.066 Uiso 1 1 calc R
C45 C 0.31384(19) 0.0239(3) 0.6226(3) 0.0467(14) Uani 1 1 d .
C46 C 0.3299(2) 0.1064(4) 0.6308(3) 0.073(2) Uani 1 1 d .
H46 H 0.3394 0.1337 0.6738 0.088 Uiso 1 1 calc R
C47 C 0.3319(3) 0.1479(4) 0.5756(3) 0.073(2) Uani 1 1 d .
H47 H 0.3413 0.2045 0.5807 0.088 Uiso 1 1 calc R
C48 C 0.2898(2) 0.0163(4) 0.7193(3) 0.0581(17) Uani 1 1 d .
H48 H 0.2782 0.0708 0.7167 0.070 Uiso 1 1 calc R
C49 C 0.2915(2) -0.0484(4) 0.7634(3) 0.0557(16) Uani 1 1 d .
H49 H 0.2809 -0.0438 0.7971 0.067 Uiso 1 1 calc R
C50 C 0.31980(19) -0.0986(3) 0.7003(3) 0.0474(14) Uani 1 1 d .
H50 H 0.3325 -0.1362 0.6803 0.057 Uiso 1 1 calc R
F1 F 0.5872(4) 0.1778(9) 0.4419(7) 0.350(7) Uani 1 1 d DU
F2 F 0.6047(2) 0.3163(5) 0.5107(4) 0.200(3) Uani 1 1 d DU
F3 F 0.5519(3) 0.4280(5) 0.5196(4) 0.208(3) Uani 1 1 d DU
F4 F 0.06184(17) 0.1117(3) 0.1646(3) 0.1296(18) Uani 1 1 d DU
F5 F 0.02066(18) 0.2579(4) 0.1159(3) 0.141(2) Uani 1 1 d DU
F6 F 0.0649(3) 0.4184(5) 0.1236(4) 0.211(3) Uani 1 1 d DU
N1 N 0.36241(16) 0.2106(3) 0.3907(2) 0.0423(11) Uani 1 1 d .
N2 N 0.35855(15) 0.2897(3) 0.2687(2) 0.0403(10) Uani 1 1 d .
N3 N 0.26607(15) 0.2861(2) 0.21112(19) 0.0383(10) Uani 1 1 d .
N4 N 0.27073(15) 0.2126(2) 0.3339(2) 0.0412(11) Uani 1 1 d .
N5 N 0.31662(16) 0.5175(3) -0.0796(2) 0.0524(13) Uani 1 1 d .
N6 N 0.31675(16) 0.6191(3) -0.1505(2) 0.0499(12) Uani 1 1 d .
N7 N 0.30932(15) -0.0178(3) 0.6790(2) 0.0437(11) Uani 1 1 d .
N8 N 0.31036(15) -0.1198(3) 0.7530(2) 0.0422(11) Uani 1 1 d .

loop_
_atom_site_aniso_label
_atom_site_aniso_U_11
_atom_site_aniso_U_22
_atom_site_aniso_U_33
_atom_site_aniso_U_23
_atom_site_aniso_U_13
_atom_site_aniso_U_12
Co1 0.0596(5) 0.0302(4) 0.0274(4) 0.0008(3) 0.0262(3) -0.0003(3)
C1 0.066(4) 0.042(3) 0.031(3) 0.005(2) 0.026(3) -0.003(3)
C2 0.072(5) 0.074(4) 0.047(3) 0.019(3) 0.026(3) -0.010(3)
C3 0.072(5) 0.076(5) 0.048(3) 0.017(3) 0.018(3) -0.015(4)
C4 0.066(4) 0.052(3) 0.041(3) 0.001(3) 0.024(3) -0.006(3)
C5 0.067(4) 0.056(4) 0.045(3) 0.010(3) 0.026(3) -0.007(3)
C6 0.072(5) 0.051(4) 0.057(4) 0.006(3) 0.040(4) -0.003(3)
C7 0.068(5) 0.075(4) 0.056(4) 0.018(3) 0.032(4) -0.007(3)
C8 0.080(5) 0.068(4) 0.056(4) 0.021(3) 0.043(4) -0.003(3)
C9 0.078(5) 0.046(3) 0.036(3) 0.003(2) 0.039(3) -0.007(3)
C10 0.066(4) 0.040(3) 0.039(3) 0.007(2) 0.034(3) 0.005(3)
C11 0.073(4) 0.033(3) 0.031(3) 0.002(2) 0.031(3) 0.005(3)
C12 0.071(4) 0.047(3) 0.030(3) 0.009(2) 0.024(3) 0.007(3)
C13 0.066(4) 0.047(3) 0.035(3) 0.008(2) 0.028(3) 0.007(3)
C14 0.058(4) 0.029(3) 0.033(3) -0.004(2) 0.023(3) 0.001(2)
C15 0.056(4) 0.034(3) 0.036(3) -0.002(2) 0.024(3) 0.005(3)
C16 0.059(4) 0.036(3) 0.040(3) 0.007(2) 0.030(3) 0.006(3)
C17 0.055(4) 0.052(4) 0.053(3) 0.011(3) 0.034(3) 0.009(3)
C18 0.082(5) 0.056(4) 0.046(3) 0.012(3) 0.044(3) 0.002(3)
C19 0.055(4) 0.038(3) 0.034(3) 0.002(2) 0.028(3) 0.003(2)
C20 0.073(4) 0.031(3) 0.029(3) 0.003(2) 0.027(3) 0.000(3)
C21 0.073(5) 0.139(7) 0.101(5) 0.051(5) 0.046(4) -0.016(4)
C22 0.081(5) 0.171(7) 0.109(6) 0.020(5) 0.034(5) -0.036(5)
C23 0.105(6) 0.169(8) 0.136(6) 0.031(6) 0.032(6) -0.038(6)
C24 0.075(6) 0.180(8) 0.175(7) 0.082(6) 0.037(6) 0.006(5)
C25 0.105(6) 0.175(8) 0.198(8) 0.087(7) 0.015(6) -0.027(6)
C26 0.089(6) 0.162(7) 0.184(7) 0.059(6) 0.040(6) -0.014(5)
C27 0.059(4) 0.043(3) 0.038(3) 0.007(2) 0.029(3) 0.001(3)
C28 0.091(5) 0.045(3) 0.038(3) -0.001(2) 0.037(3) -0.010(3)
C29 0.097(5) 0.037(3) 0.043(3) 0.008(2) 0.038(3) 0.005(3)
C30 0.069(4) 0.041(3) 0.034(3) 0.012(2) 0.033(3) 0.008(3)
C31 0.097(5) 0.042(3) 0.043(3) 0.000(2) 0.043(3) 0.002(3)
C32 0.092(5) 0.032(3) 0.044(3) 0.003(2) 0.043(3) -0.006(3)
C33 0.082(4) 0.029(3) 0.044(3) 0.010(2) 0.041(3) 0.008(3)
C34 0.191(8) 0.040(4) 0.087(5) 0.013(3) 0.109(6) 0.019(4)
C35 0.181(8) 0.045(4) 0.085(5) 0.017(3) 0.106(6) 0.020(4)
C36 0.072(4) 0.052(4) 0.045(3) 0.002(3) 0.033(3) -0.002(3)
C37 0.068(5) 0.061(4) 0.058(4) 0.001(3) 0.027(4) 0.012(3)
C38 0.069(6) 0.100(6) 0.069(5) -0.011(4) 0.025(4) 0.003(5)
C39 0.052(5) 0.137(9) 0.072(5) 0.004(5) 0.010(4) 0.032(5)
C40 0.064(6) 0.117(7) 0.080(5) -0.022(5) 0.035(4) -0.038(5)
C41 0.074(5) 0.080(5) 0.057(4) -0.004(3) 0.035(4) -0.009(4)
C42 0.076(4) 0.046(3) 0.030(3) 0.001(2) 0.031(3) -0.003(3)
C43 0.107(5) 0.041(3) 0.040(3) -0.006(2) 0.038(3) -0.015(3)
C44 0.097(5) 0.037(3) 0.043(3) -0.003(2) 0.042(3) -0.011(3)
C45 0.069(4) 0.039(3) 0.038(3) 0.007(2) 0.028(3) 0.005(3)
C46 0.146(7) 0.047(4) 0.045(3) -0.012(3) 0.057(4) -0.025(4)
C47 0.148(7) 0.043(4) 0.044(3) -0.005(3) 0.055(4) -0.024(4)
C48 0.095(5) 0.043(3) 0.059(4) 0.012(3) 0.054(4) 0.017(3)
C49 0.097(5) 0.046(3) 0.042(3) 0.009(3) 0.047(3) 0.008(3)
C50 0.082(4) 0.034(3) 0.038(3) 0.002(2) 0.038(3) 0.003(3)
F1 0.342(9) 0.336(10) 0.345(10) -0.003(8) 0.121(8) 0.093(8)
F2 0.176(6) 0.177(6) 0.201(6) 0.020(5) 0.036(5) -0.034(5)
F3 0.188(6) 0.220(7) 0.205(6) -0.062(5) 0.074(5) -0.058(5)
F4 0.117(4) 0.139(4) 0.135(4) -0.014(3) 0.055(3) -0.046(3)
F5 0.090(4) 0.188(5) 0.132(4) -0.013(3) 0.037(3) 0.010(3)
F6 0.211(6) 0.220(6) 0.192(6) 0.007(5) 0.075(5) 0.112(5)
N1 0.064(3) 0.035(2) 0.033(2) -0.0063(18) 0.026(2) -0.007(2)
N2 0.055(3) 0.037(2) 0.032(2) 0.0008(19) 0.022(2) 0.001(2)
N3 0.064(3) 0.029(2) 0.030(2) 0.0033(17) 0.028(2) 0.001(2)
N4 0.070(3) 0.029(2) 0.036(2) 0.0008(18) 0.034(2) 0.003(2)
N5 0.091(4) 0.041(3) 0.043(3) 0.009(2) 0.045(3) 0.008(2)
N6 0.089(4) 0.035(3) 0.040(2) 0.0020(19) 0.041(3) 0.005(2)
N7 0.075(3) 0.035(2) 0.033(2) 0.0108(18) 0.035(2) 0.005(2)
N8 0.064(3) 0.036(2) 0.035(2) 0.0023(18) 0.028(2) 0.001(2)

loop_
_atom_type_symbol
_atom_type_description
_atom_type_scat_dispersion_real
_atom_type_scat_dispersion_imag
_atom_type_scat_source
C C 0.0033 0.0016 'International Tables Vol C Tables 4.2.6.8 and 6.1.1.4'
H H 0.0000 0.0000 'International Tables Vol C Tables 4.2.6.8 and 6.1.1.4'
Co Co 0.3494 0.9721 'International Tables Vol C Tables 4.2.6.8 and 6.1.1.4'
F F 0.0171 0.0103 'International Tables Vol C Tables 4.2.6.8 and 6.1.1.4'
N N 0.0061 0.0033 'International Tables Vol C Tables 4.2.6.8 and 6.1.1.4'

loop_
_geom_angle_atom_site_label_1
_geom_angle_atom_site_label_2
_geom_angle_atom_site_label_3
_geom_angle
_geom_angle_site_symmetry_1
_geom_angle_site_symmetry_3
N4 Co1 N1 90.40(18) . .
N4 Co1 N3 89.36(17) . .
N1 Co1 N3 178.82(16) . .
N4 Co1 N2 178.83(16) . .
N1 Co1 N2 89.83(18) . .
N3 Co1 N2 90.44(17) . .
N4 Co1 N8 89.28(16) . 6
N1 Co1 N8 91.39(16) . 6
N3 Co1 N8 87.46(16) . 6
N2 Co1 N8 91.87(16) . 6
N4 Co1 N6 89.67(16) . 6_566
N1 Co1 N6 89.44(16) . 6_566
N3 Co1 N6 91.71(16) . 6_566
N2 Co1 N6 89.18(16) . 6_566
N8 Co1 N6 178.67(16) 6 6_566
C20 C1 N1 125.2(5) . .
C20 C1 C2 125.1(5) . .
N1 C1 C2 109.7(5) . .
C3 C2 C1 108.5(5) . .
C3 C2 H2 125.7 . .
C1 C2 H2 125.7 . .
C2 C3 C4 106.3(6) . .
C2 C3 H3 126.9 . .
C4 C3 H3 126.9 . .
C5 C4 N1 126.2(5) . .
C5 C4 C3 124.2(6) . .
N1 C4 C3 109.6(5) . .
C4 C5 C6 123.5(6) . .
C4 C5 C21 118.0(5) . .
C6 C5 C21 118.3(5) . .
N2 C6 C5 126.0(5) . .
N2 C6 C7 110.8(5) . .
C5 C6 C7 123.2(6) . .
C8 C7 C6 105.9(6) . .
C8 C7 H7 127.0 . .
C6 C7 H7 127.0 . .
C7 C8 C9 108.1(5) . .
C7 C8 H8 125.9 . .
C9 C8 H8 125.9 . .
N2 C9 C10 125.7(5) . .
N2 C9 C8 110.0(5) . .
C10 C9 C8 124.2(5) . .
C9 C10 C11 123.7(4) . .
C9 C10 C27 117.2(5) . .
C11 C10 C27 119.0(5) . .
N3 C11 C10 126.6(5) . .
N3 C11 C12 108.7(5) . .
C10 C11 C12 124.7(5) . .
C13 C12 C11 109.1(5) . .
C13 C12 H12 125.4 . .
C11 C12 H12 125.4 . .
C12 C13 C14 105.3(5) . .
C12 C13 H13 127.3 . .
C14 C13 H13 127.3 . .
N3 C14 C15 125.3(5) . .
N3 C14 C13 110.9(4) . .
C15 C14 C13 123.7(5) . .
C16 C15 C14 122.8(5) . .
C16 C15 C36 119.4(5) . .
C14 C15 C36 117.8(5) . .
C15 C16 N4 125.8(5) . .
C15 C16 C17 124.2(5) . .
N4 C16 C17 110.0(4) . .
C18 C17 C16 107.5(5) . .
C18 C17 H17 126.3 . .
C16 C17 H17 126.3 . .
C17 C18 C19 108.2(5) . .
C17 C18 H18 125.9 . .
C19 C18 H18 125.9 . .
N4 C19 C20 124.2(5) . .
N4 C19 C18 109.7(5) . .
C20 C19 C18 126.1(5) . .
C1 C20 C19 125.6(4) . .
C1 C20 C42 120.0(5) . .
C19 C20 C42 114.4(5) . .
C22 C21 C26 120.0 . .
C22 C21 C5 120.0(6) . .
C26 C21 C5 120.0(6) . .
C23 C22 C21 120.0 . .
C23 C22 H22 120.0 . .
C21 C22 H22 120.0 . .
C22 C23 C24 120.0 . .
C22 C23 F3 118.2(7) . .
C24 C23 F3 121.7(7) . .
F2 C24 C25 131.3(8) . .
F2 C24 C23 108.7(8) . .
C25 C24 C23 120.0 . .
C26 C25 C24 120.0 . .
C26 C25 F1 141.3(8) . .
C24 C25 F1 98.7(8) . .
C25 C26 C21 120.0 . .
C25 C26 H26 120.0 . .
C21 C26 H26 120.0 . .
C28 C27 C32 118.6(4) . .
C28 C27 C10 121.1(5) . .
C32 C27 C10 120.3(5) . .
C27 C28 C29 122.1(5) . .
C27 C28 H28 118.9 . .
C29 C28 H28 118.9 . .
C30 C29 C28 119.5(5) . .
C30 C29 H29 120.2 . .
C28 C29 H29 120.2 . .
C31 C30 C29 119.3(4) . .
C31 C30 N5 120.8(5) . .
C29 C30 N5 119.8(5) . .
C30 C31 C32 120.2(5) . .
C30 C31 H31 119.9 . .
C32 C31 H31 119.9 . .
C31 C32 C27 120.1(5) . .
C31 C32 H32 119.9 . .
C27 C32 H32 119.9 . .
N6 C33 N5 112.5(5) . .
N6 C33 H33 123.7 . .
N5 C33 H33 123.7 . .
N6 C34 C35 110.8(5) . .
N6 C34 H34 124.6 . .
C35 C34 H34 124.6 . .
N5 C35 C34 104.9(5) . .
N5 C35 H35 127.6 . .
C34 C35 H35 127.6 . .
C41 C36 C37 118.1(6) . .
C41 C36 C15 121.5(6) . .
C37 C36 C15 120.4(5) . .
C38 C37 C36 125.9(7) . .
C38 C37 H37 117.0 . .
C36 C37 H37 117.0 . .
C37 C38 C39 114.1(7) . .
C37 C38 F6 124.6(8) . .
C39 C38 F6 121.3(8) . .
C40 C39 C38 123.7(7) . .
C40 C39 F5 112.2(9) . .
C38 C39 F5 124.1(8) . .
C39 C40 F4 123.6(8) . .
C39 C40 C41 122.5(7) . .
F4 C40 C41 113.7(8) . .
C36 C41 C40 115.4(7) . .
C36 C41 H41 122.3 . .
C40 C41 H41 122.3 . .
C43 C42 C47 117.6(5) . .
C43 C42 C20 121.3(4) . .
C47 C42 C20 121.1(5) . .
C42 C43 C44 122.5(5) . .
C42 C43 H43 118.8 . .
C44 C43 H43 118.8 . .
C45 C44 C43 119.2(5) . .
C45 C44 H44 120.4 . .
C43 C44 H44 120.4 . .
C44 C45 C46 119.6(5) . .
C44 C45 N7 120.5(5) . .
C46 C45 N7 119.9(5) . .
C47 C46 C45 119.7(5) . .
C47 C46 H46 120.1 . .
C45 C46 H46 120.1 . .
C46 C47 C42 121.2(5) . .
C46 C47 H47 119.4 . .
C42 C47 H47 119.4 . .
C49 C48 N7 104.3(5) . .
C49 C48 H48 127.8 . .
N7 C48 H48 127.8 . .
N8 C49 C48 112.6(4) . .
N8 C49 H49 123.7 . .
C48 C49 H49 123.7 . .
N8 C50 N7 113.3(4) . .
N8 C50 H50 123.3 . .
N7 C50 H50 123.3 . .
C4 N1 C1 105.9(4) . .
C4 N1 Co1 126.9(3) . .
C1 N1 Co1 127.2(4) . .
C6 N2 C9 105.1(5) . .
C6 N2 Co1 127.3(3) . .
C9 N2 Co1 127.5(4) . .
C14 N3 C11 105.9(4) . .
C14 N3 Co1 128.3(3) . .
C11 N3 Co1 125.8(4) . .
C16 N4 C19 104.6(4) . .
C16 N4 Co1 128.1(3) . .
C19 N4 Co1 127.2(4) . .
C33 N5 C35 107.1(4) . .
C33 N5 C30 128.1(4) . .
C35 N5 C30 124.9(5) . .
C33 N6 C34 104.7(4) . .
C33 N6 Co1 128.1(3) . 6_565
C34 N6 Co1 126.9(3) . 6_565
C50 N7 C48 106.3(4) . .
C50 N7 C45 127.3(4) . .
C48 N7 C45 126.2(4) . .
C50 N8 C49 103.4(4) . .
C50 N8 Co1 128.2(3) . 6_556
C49 N8 Co1 127.6(3) . 6_556

loop_
_geom_bond_atom_site_label_1
_geom_bond_atom_site_label_2
_geom_bond_distance
_geom_bond_site_symmetry_2
Co1 N4 1.969(4) .
Co1 N1 1.994(4) .
Co1 N3 1.997(4) .
Co1 N2 1.999(4) .
Co1 N8 2.249(4) 6
Co1 N6 2.277(4) 6_566
C1 C20 1.342(7) .
C1 N1 1.385(6) .
C1 C2 1.425(8) .
C2 C3 1.337(8) .
C2 H2 0.9300 .
C3 C4 1.462(8) .
C3 H3 0.9300 .
C4 C5 1.367(8) .
C4 N1 1.371(7) .
C5 C6 1.408(8) .
C5 C21 1.480(8) .
C6 N2 1.343(7) .
C6 C7 1.449(8) .
C7 C8 1.312(8) .
C7 H7 0.9300 .
C8 C9 1.421(8) .
C8 H8 0.9300 .
C9 N2 1.367(6) .
C9 C10 1.388(8) .
C10 C11 1.390(7) .
C10 C27 1.502(6) .
C11 N3 1.389(6) .
C11 C12 1.430(7) .
C12 C13 1.340(7) .
C12 H12 0.9300 .
C13 C14 1.450(7) .
C13 H13 0.9300 .
C14 N3 1.360(6) .
C14 C15 1.411(7) .
C15 C16 1.381(7) .
C15 C36 1.473(8) .
C16 N4 1.386(7) .
C16 C17 1.437(7) .
C17 C18 1.321(8) .
C17 H17 0.9300 .
C18 C19 1.430(7) .
C18 H18 0.9300 .
C19 N4 1.393(6) .
C19 C20 1.409(7) .
C20 C42 1.523(6) .
C21 C22 1.3900 .
C21 C26 1.3900 .
C22 C23 1.3900 .
C22 H22 0.9300 .
C23 C24 1.3900 .
C23 F3 1.413(7) .
C24 F2 1.337(6) .
C24 C25 1.3900 .
C25 C26 1.3900 .
C25 F1 1.467(8) .
C26 H26 0.9300 .
C27 C28 1.349(7) .
C27 C32 1.402(7) .
C28 C29 1.385(7) .
C28 H28 0.9300 .
C29 C30 1.384(7) .
C29 H29 0.9300 .
C30 C31 1.383(7) .
C30 N5 1.428(6) .
C31 C32 1.386(7) .
C31 H31 0.9300 .
C32 H32 0.9300 .
C33 N6 1.292(6) .
C33 N5 1.338(6) .
C33 H33 0.9300 .
C34 N6 1.353(7) .
C34 C35 1.359(8) .
C34 H34 0.9300 .
C35 N5 1.354(7) .
C35 H35 0.9300 .
C36 C41 1.395(8) .
C36 C37 1.403(8) .
C37 C38 1.350(9) .
C37 H37 0.9300 .
C38 C39 1.355(11) .
C38 F6 1.463(7) .
C39 C40 1.350(11) .
C39 F5 1.376(7) .
C40 F4 1.397(7) .
C40 C41 1.400(10) .
C41 H41 0.9300 .
C42 C43 1.349(7) .
C42 C47 1.385(7) .
C43 C44 1.381(7) .
C43 H43 0.9300 .
C44 C45 1.362(7) .
C44 H44 0.9300 .
C45 C46 1.381(7) .
C45 N7 1.427(6) .
C46 C47 1.365(7) .
C46 H46 0.9300 .
C47 H47 0.9300 .
C48 C49 1.360(7) .
C48 N7 1.391(6) .
C48 H48 0.9300 .
C49 N8 1.350(6) .
C49 H49 0.9300 .
C50 N8 1.328(6) .
C50 N7 1.336(6) .
C50 H50 0.9300 .
N6 Co1 2.277(4) 6_565
N8 Co1 2.249(4) 6_556

loop_
_platon_squeeze_void_nr
_platon_squeeze_void_average_x
_platon_squeeze_void_average_y
_platon_squeeze_void_average_z
_platon_squeeze_void_volume
_platon_squeeze_void_count_electrons
_platon_squeeze_void_content
1 0.000 0.500 0.200 1359 383 ' '
2 0.500 0.000 0.523 1359 383 ' '
